data_1546174
loop_
_publ_author_name
'Brown, Alexandra C.'
'Altman, Alison B.'
'Lohrey, Trevor D.'
'Hohloch, Stephan'
'Arnold, John'

_publ_section_title
;
 Hydride oxidation from a titanium--aluminum bimetallic complex:
 insertion, thermal and electrochemical reactivity
;
_journal_name_full 'Chem. Sci.'
_journal_paper_doi 10.1039/C7SC01835E
_journal_year 2017
_chemical_formula_moiety 'C30 H47 Al Si3 Ti2'
_chemical_formula_sum 'C30 H47 Al Si3 Ti2'
_chemical_formula_weight 614.72
_chemical_properties_physical ', Air-sensitive,Moisture-sensitive'
_space_group_crystal_system monoclinic
_space_group_IT_number 14
_space_group_name_Hall '-P 2ybc'
_space_group_name_H-M_alt 'P 1 21/c 1'
_symmetry_space_group_name_Hall '-P 2ybc'
_symmetry_space_group_name_H-M 'P 1 21/c 1'
_atom_sites_solution_hydrogens mixed
_audit_creation_method SHELXL-2014/7
_audit_update_record
;
2017-01-31 deposited with the CCDC.
2017-05-17 downloaded from the CCDC.
;
_cell_angle_alpha 90
_cell_angle_beta 90.391(4)
_cell_angle_gamma 90
_cell_formula_units_Z 4
_cell_length_a 13.9593(11)
_cell_length_b 26.812(2)
_cell_length_c 9.5669(6)
_cell_measurement_reflns_used 4418
_cell_measurement_temperature 104(2)
_cell_measurement_theta_max 25.39
_cell_measurement_theta_min 1.46
_cell_volume 3580.6(4)
_computing_cell_refinement 'Bruker ApexII suite, 2015'
_computing_data_collection 'Bruker ApexII suite, 2015'
_computing_data_reduction 'Bruker ApexII suite, 2015'
_computing_structure_refinement 'SHELXL-2014/7 (Sheldrick, 2014)'
_diffrn_ambient_temperature 104(2)
_diffrn_measured_fraction_theta_full 0.996
_diffrn_measured_fraction_theta_max 0.992
_diffrn_measurement_device_type 'Bruker Kappa Quazar'
_diffrn_measurement_method 'omega phi scans'
_diffrn_radiation_type MoK\a
_diffrn_radiation_wavelength 0.71073
_diffrn_reflns_av_R_equivalents 0.1742
_diffrn_reflns_av_unetI/netI 0.0908
_diffrn_reflns_Laue_measured_fraction_full 0.996
_diffrn_reflns_Laue_measured_fraction_max 0.992
_diffrn_reflns_limit_h_max 16
_diffrn_reflns_limit_h_min -16
_diffrn_reflns_limit_k_max 30
_diffrn_reflns_limit_k_min -32
_diffrn_reflns_limit_l_max 11
_diffrn_reflns_limit_l_min -11
_diffrn_reflns_number 73258
_diffrn_reflns_point_group_measured_fraction_full 0.996
_diffrn_reflns_point_group_measured_fraction_max 0.992
_diffrn_reflns_theta_full 25.242
_diffrn_reflns_theta_max 25.389
_diffrn_reflns_theta_min 1.459
_exptl_absorpt_coefficient_mu 0.587
_exptl_absorpt_correction_T_max 0.7452
_exptl_absorpt_correction_T_min 0.6766
_exptl_absorpt_correction_type multi-scan
_exptl_absorpt_process_details 'Blessing, 1995'
_exptl_crystal_colour brown
_exptl_crystal_density_diffrn 1.140
_exptl_crystal_description plate
_exptl_crystal_F_000 1304
_exptl_crystal_recrystallization_method 'Re-crystallisation from solvent: Toluene, hexane'
_exptl_crystal_size_max 0.600
_exptl_crystal_size_mid 0.400
_exptl_crystal_size_min 0.100
_refine_diff_density_max 0.937
_refine_diff_density_min -0.409
_refine_diff_density_rms 0.087
_refine_ls_extinction_method none
_refine_ls_goodness_of_fit_ref 0.945
_refine_ls_hydrogen_treatment mixed
_refine_ls_matrix_type full
_refine_ls_number_parameters 342
_refine_ls_number_reflns 6541
_refine_ls_number_restraints 0
_refine_ls_restrained_S_all 0.945
_refine_ls_R_factor_all 0.0745
_refine_ls_R_factor_gt 0.0484
_refine_ls_shift/su_max 0.001
_refine_ls_shift/su_mean 0.000
_refine_ls_structure_factor_coef Fsqd
_refine_ls_weighting_details 'w=1/[\s^2^(Fo^2^)+(0.0616P)^2^] where P=(Fo^2^+2Fc^2^)/3'
_refine_ls_weighting_scheme calc
_refine_ls_wR_factor_gt 0.1128
_refine_ls_wR_factor_ref 0.1201
_reflns_Friedel_coverage 0.000
_reflns_number_gt 4418
_reflns_number_total 6541
_reflns_threshold_expression 'I > 2\s(I)'
_cod_data_source_file c7sc01835e2.cif
_cod_data_source_block shelx
_cod_original_cell_volume 3580.6(5)
_cod_database_code 1546174
_shelx_shelxl_version_number 2014/7
_shelx_space_group_comment
;
The symmetry employed for this shelxl refinement is uniquely defined
by the following loop, which should always be used as a source of
symmetry information in preference to the above space-group names.
They are only intended as comments.
;
_shelx_estimated_absorpt_t_min 0.720
_shelx_estimated_absorpt_t_max 0.944

loop_
_space_group_symop_operation_xyz
'x, y, z'
'-x, y+1/2, -z+1/2'
'-x, -y, -z'
'x, -y-1/2, z-1/2'

loop_
_atom_site_label
_atom_site_type_symbol
_atom_site_fract_x
_atom_site_fract_y
_atom_site_fract_z
_atom_site_U_iso_or_equiv
_atom_site_adp_type
_atom_site_occupancy
_atom_site_site_symmetry_order
_atom_site_calc_flag
_atom_site_refinement_flags_posn
_atom_site_refinement_flags_adp
Ti1 Ti 0.55454(4) 0.35509(2) 0.52711(5) 0.01908(16) Uani 1 1 d . .
Ti2 Ti 0.42507(4) 0.40138(2) 0.26698(5) 0.02076(17) Uani 1 1 d . .
Si30 Si 0.85769(6) 0.46601(3) 0.29515(8) 0.0254(2) Uani 1 1 d . .
Si20 Si 0.83041(6) 0.38729(4) 0.06050(8) 0.0296(3) Uani 1 1 d . .
Al1 Al 0.68113(6) 0.39705(3) 0.30736(8) 0.0203(2) Uani 1 1 d . .
Si10 Si 0.89283(6) 0.35282(4) 0.35545(9) 0.0298(3) Uani 1 1 d . .
C1 C 0.8199(2) 0.39992(11) 0.2541(3) 0.0215(7) Uani 1 1 d . .
C50 C 0.5763(2) 0.40287(11) 0.1658(3) 0.0202(7) Uani 1 1 d . .
C40 C 0.6291(2) 0.43033(11) 0.4759(3) 0.0215(7) Uani 1 1 d . .
C41 C 0.6531(2) 0.41739(11) 0.6165(3) 0.0236(7) Uani 1 1 d . .
H41 H 0.7156 0.4091 0.6486 0.028 Uiso 1 1 calc R U
C44 C 0.5286(2) 0.43953(11) 0.4813(3) 0.0222(7) Uani 1 1 d . .
H44 H 0.4908 0.4498 0.4035 0.027 Uiso 1 1 calc R U
C51 C 0.5260(2) 0.36160(12) 0.1088(3) 0.0240(8) Uani 1 1 d . .
H51 H 0.5441 0.3277 0.1211 0.029 Uiso 1 1 calc R U
C42 C 0.5713(2) 0.41861(11) 0.7002(3) 0.0241(8) Uani 1 1 d . .
H42 H 0.5697 0.4118 0.7976 0.029 Uiso 1 1 calc R U
C43 C 0.4924(2) 0.43150(11) 0.6166(3) 0.0240(7) Uani 1 1 d . .
H43 H 0.4276 0.4343 0.6452 0.029 Uiso 1 1 calc R U
C53 C 0.4447(2) 0.43042(13) 0.0369(3) 0.0298(8) Uani 1 1 d . .
H53 H 0.3988 0.4517 -0.0063 0.036 Uiso 1 1 calc R U
C54 C 0.5244(2) 0.44560(12) 0.1185(3) 0.0268(8) Uani 1 1 d . .
H54 H 0.5409 0.4792 0.1388 0.032 Uiso 1 1 calc R U
C32 C 0.8782(2) 0.47654(12) 0.4873(3) 0.0299(8) Uani 1 1 d . .
H32A H 0.8208 0.4666 0.5390 0.045 Uiso 1 1 calc R U
H32B H 0.8914 0.5119 0.5042 0.045 Uiso 1 1 calc R U
H32C H 0.9329 0.4565 0.5190 0.045 Uiso 1 1 calc R U
C52 C 0.4459(2) 0.37769(13) 0.0315(3) 0.0282(8) Uani 1 1 d . .
H52 H 0.4009 0.3570 -0.0157 0.034 Uiso 1 1 calc R U
C45 C 0.5794(2) 0.26792(12) 0.5275(3) 0.0292(8) Uani 1 1 d . .
H45 H 0.6165 0.2524 0.4570 0.035 Uiso 1 1 calc R U
C31 C 0.9702(2) 0.48701(13) 0.2055(3) 0.0335(9) Uani 1 1 d . .
H31A H 1.0230 0.4646 0.2308 0.050 Uiso 1 1 calc R U
H31B H 0.9858 0.5211 0.2348 0.050 Uiso 1 1 calc R U
H31C H 0.9603 0.4862 0.1040 0.050 Uiso 1 1 calc R U
C30 C 0.7633(2) 0.51304(12) 0.2424(3) 0.0323(8) Uani 1 1 d . .
H30A H 0.7613 0.5159 0.1403 0.048 Uiso 1 1 calc R U
H30B H 0.7790 0.5456 0.2833 0.048 Uiso 1 1 calc R U
H30C H 0.7006 0.5021 0.2763 0.048 Uiso 1 1 calc R U
C48 C 0.4537(2) 0.29968(12) 0.6469(3) 0.0326(8) Uani 1 1 d . .
H48 H 0.3907 0.3096 0.6714 0.039 Uiso 1 1 calc R U
C59 C 0.3000(2) 0.43888(14) 0.3981(3) 0.0359(9) Uani 1 1 d . .
H59 H 0.3126 0.4647 0.4636 0.043 Uiso 1 1 calc R U
C57 C 0.2635(2) 0.39802(15) 0.1987(3) 0.0387(9) Uani 1 1 d . .
H57 H 0.2468 0.3912 0.1042 0.046 Uiso 1 1 calc R U
C47 C 0.5362(3) 0.30658(12) 0.7275(3) 0.0332(9) Uani 1 1 d . .
H47 H 0.5389 0.3218 0.8170 0.040 Uiso 1 1 calc R U
C49 C 0.4806(2) 0.27539(12) 0.5226(3) 0.0321(9) Uani 1 1 d . .
H49 H 0.4388 0.2658 0.4486 0.039 Uiso 1 1 calc R U
C46 C 0.6147(2) 0.28717(11) 0.6540(3) 0.0263(8) Uani 1 1 d . .
H46 H 0.6796 0.2871 0.6844 0.032 Uiso 1 1 calc R U
C11 C 1.0253(2) 0.36622(14) 0.3566(3) 0.0402(9) Uani 1 1 d . .
H11A H 1.0480 0.3690 0.2602 0.060 Uiso 1 1 calc R U
H11B H 1.0593 0.3390 0.4039 0.060 Uiso 1 1 calc R U
H11C H 1.0374 0.3976 0.4061 0.060 Uiso 1 1 calc R U
C22 C 0.7894(2) 0.44091(13) -0.0502(3) 0.0371(9) Uani 1 1 d . .
H22A H 0.7215 0.4475 -0.0324 0.056 Uiso 1 1 calc R U
H22B H 0.7980 0.4327 -0.1491 0.056 Uiso 1 1 calc R U
H22C H 0.8271 0.4706 -0.0269 0.056 Uiso 1 1 calc R U
C55 C 0.3011(2) 0.38770(14) 0.4268(3) 0.0355(9) Uani 1 1 d . .
H55 H 0.3149 0.3729 0.5149 0.043 Uiso 1 1 calc R U
C10 C 0.8616(2) 0.34674(13) 0.5449(3) 0.0356(9) Uani 1 1 d . .
H10A H 0.8768 0.3780 0.5935 0.053 Uiso 1 1 calc R U
H10B H 0.8986 0.3194 0.5866 0.053 Uiso 1 1 calc R U
H10C H 0.7930 0.3397 0.5537 0.053 Uiso 1 1 calc R U
C58 C 0.2772(2) 0.44554(14) 0.2569(3) 0.0367(9) Uani 1 1 d . .
H58 H 0.2720 0.4765 0.2092 0.044 Uiso 1 1 calc R U
C56 C 0.2785(2) 0.36211(14) 0.3038(4) 0.0409(9) Uani 1 1 d . .
H56 H 0.2740 0.3270 0.2930 0.049 Uiso 1 1 calc R U
C20 C 0.7567(2) 0.33219(14) -0.0018(3) 0.0408(9) Uani 1 1 d . .
H20A H 0.6938 0.3439 -0.0343 0.061 Uiso 1 1 calc R U
H20B H 0.7483 0.3086 0.0754 0.061 Uiso 1 1 calc R U
H20C H 0.7898 0.3156 -0.0788 0.061 Uiso 1 1 calc R U
C21 C 0.9552(2) 0.37430(15) 0.0008(3) 0.0430(10) Uani 1 1 d . .
H21A H 0.9555 0.3704 -0.1011 0.064 Uiso 1 1 calc R U
H21B H 0.9786 0.3435 0.0447 0.064 Uiso 1 1 calc R U
H21C H 0.9971 0.4021 0.0275 0.064 Uiso 1 1 calc R U
C12 C 0.8758(3) 0.28769(13) 0.2866(4) 0.0426(9) Uani 1 1 d . .
H12A H 0.8074 0.2795 0.2854 0.064 Uiso 1 1 calc R U
H12B H 0.9101 0.2641 0.3470 0.064 Uiso 1 1 calc R U
H12C H 0.9011 0.2856 0.1915 0.064 Uiso 1 1 calc R U
H1 H 0.4743(17) 0.3544(9) 0.385(2) 0.012(7) Uiso 1 1 d . .
H2 H 0.6440(19) 0.3384(9) 0.387(3) 0.026(8) Uiso 1 1 d . .

loop_
_atom_site_aniso_label
_atom_site_aniso_U_11
_atom_site_aniso_U_22
_atom_site_aniso_U_33
_atom_site_aniso_U_23
_atom_site_aniso_U_13
_atom_site_aniso_U_12
Ti1 0.0196(4) 0.0265(4) 0.0111(3) 0.0010(2) -0.0002(2) -0.0031(3)
Ti2 0.0160(3) 0.0317(4) 0.0146(3) 0.0026(2) -0.0013(2) -0.0050(3)
Si30 0.0206(5) 0.0413(6) 0.0144(4) 0.0001(4) -0.0021(3) -0.0125(4)
Si20 0.0234(6) 0.0493(7) 0.0162(4) -0.0062(4) 0.0017(4) -0.0125(5)
Al1 0.0162(5) 0.0322(6) 0.0125(4) 0.0004(4) -0.0019(4) -0.0061(4)
Si10 0.0169(5) 0.0450(6) 0.0274(5) 0.0046(4) -0.0007(4) -0.0030(5)
C1 0.0140(18) 0.035(2) 0.0154(14) -0.0004(13) -0.0010(12) -0.0072(15)
C50 0.0190(18) 0.0298(19) 0.0117(14) 0.0003(13) 0.0041(12) -0.0054(15)
C40 0.022(2) 0.0235(18) 0.0188(15) 0.0006(13) -0.0036(13) -0.0098(15)
C41 0.0208(19) 0.034(2) 0.0159(15) -0.0024(13) -0.0054(13) -0.0077(15)
C44 0.024(2) 0.0268(19) 0.0158(15) -0.0004(13) -0.0025(13) -0.0055(15)
C51 0.0201(19) 0.037(2) 0.0153(15) -0.0027(14) 0.0008(13) -0.0029(16)
C42 0.029(2) 0.030(2) 0.0126(14) -0.0042(13) 0.0024(14) -0.0038(16)
C43 0.0235(19) 0.0283(19) 0.0204(16) -0.0022(13) 0.0029(14) -0.0039(15)
C53 0.0160(19) 0.056(3) 0.0177(16) 0.0133(15) -0.0055(13) -0.0045(17)
C54 0.026(2) 0.035(2) 0.0192(15) 0.0040(14) 0.0019(14) -0.0121(16)
C32 0.028(2) 0.044(2) 0.0183(15) -0.0054(14) -0.0009(14) -0.0137(17)
C52 0.019(2) 0.051(3) 0.0143(15) -0.0033(15) -0.0010(13) -0.0116(17)
C45 0.041(2) 0.027(2) 0.0191(16) 0.0037(13) 0.0056(15) 0.0010(17)
C31 0.027(2) 0.055(2) 0.0182(16) 0.0000(15) -0.0009(14) -0.0200(18)
C30 0.032(2) 0.040(2) 0.0254(17) 0.0006(15) -0.0025(15) -0.0126(17)
C48 0.021(2) 0.035(2) 0.043(2) 0.0178(16) 0.0099(16) -0.0010(16)
C59 0.021(2) 0.057(3) 0.0303(19) -0.0059(17) 0.0022(15) 0.0062(18)
C57 0.015(2) 0.071(3) 0.0299(19) 0.0005(19) -0.0026(14) -0.0060(19)
C47 0.049(3) 0.032(2) 0.0185(16) 0.0052(14) 0.0066(16) 0.0000(18)
C49 0.036(2) 0.028(2) 0.0319(18) 0.0106(15) -0.0114(16) -0.0113(17)
C46 0.025(2) 0.034(2) 0.0199(16) 0.0078(14) -0.0061(14) -0.0018(16)
C11 0.025(2) 0.057(3) 0.039(2) 0.0064(17) 0.0028(16) -0.0001(18)
C22 0.035(2) 0.065(3) 0.0109(15) 0.0014(15) -0.0018(14) -0.0138(19)
C55 0.017(2) 0.065(3) 0.0249(17) 0.0096(17) 0.0029(14) -0.0060(18)
C10 0.024(2) 0.053(3) 0.0295(18) 0.0125(16) -0.0006(15) -0.0015(18)
C58 0.019(2) 0.055(3) 0.035(2) 0.0098(18) 0.0020(15) 0.0067(18)
C56 0.016(2) 0.048(2) 0.059(2) 0.001(2) 0.0071(17) -0.0100(18)
C20 0.030(2) 0.059(3) 0.0330(19) -0.0170(18) 0.0034(16) -0.0107(19)
C21 0.037(2) 0.065(3) 0.0269(18) -0.0129(17) 0.0061(16) -0.016(2)
C12 0.032(2) 0.044(2) 0.052(2) 0.0044(18) 0.0021(17) 0.0019(19)

loop_
_atom_type_symbol
_atom_type_description
_atom_type_scat_dispersion_real
_atom_type_scat_dispersion_imag
_atom_type_scat_source
C C 0.0033 0.0016 'International Tables Vol C Tables 4.2.6.8 and 6.1.1.4'
H H 0.0000 0.0000 'International Tables Vol C Tables 4.2.6.8 and 6.1.1.4'
Al Al 0.0645 0.0514 'International Tables Vol C Tables 4.2.6.8 and 6.1.1.4'
Si Si 0.0817 0.0704 'International Tables Vol C Tables 4.2.6.8 and 6.1.1.4'
Ti Ti 0.2776 0.4457 'International Tables Vol C Tables 4.2.6.8 and 6.1.1.4'

loop_
_geom_angle_atom_site_label_1
_geom_angle_atom_site_label_2
_geom_angle_atom_site_label_3
_geom_angle
C41 Ti1 C40 35.74(9)
C41 Ti1 C47 99.59(11)
C40 Ti1 C47 135.18(11)
C41 Ti1 C44 57.46(10)
C40 Ti1 C44 35.65(10)
C47 Ti1 C44 132.66(10)
C41 Ti1 C46 99.16(11)
C40 Ti1 C46 128.67(11)
C47 Ti1 C46 35.02(10)
C44 Ti1 C46 155.03(10)
C41 Ti1 C48 129.06(11)
C40 Ti1 C48 157.25(11)
C47 Ti1 C48 34.62(11)
C44 Ti1 C48 127.76(11)
C46 Ti1 C48 57.95(11)
C41 Ti1 C45 128.63(11)
C40 Ti1 C45 142.47(11)
C47 Ti1 C45 57.58(10)
C44 Ti1 C45 169.26(10)
C46 Ti1 C45 34.68(9)
C48 Ti1 C45 57.46(11)
C41 Ti1 C49 155.55(10)
C40 Ti1 C49 166.70(10)
C47 Ti1 C49 57.48(11)
C44 Ti1 C49 143.45(11)
C46 Ti1 C49 57.54(11)
C48 Ti1 C49 34.70(11)
C45 Ti1 C49 34.21(11)
C41 Ti1 C43 57.74(11)
C40 Ti1 C43 59.65(10)
C47 Ti1 C43 98.15(11)
C44 Ti1 C43 34.72(9)
C46 Ti1 C43 127.73(10)
C48 Ti1 C43 98.49(11)
C45 Ti1 C43 154.49(10)
C49 Ti1 C43 128.37(12)
C41 Ti1 C42 34.53(10)
C40 Ti1 C42 58.98(10)
C47 Ti1 C42 80.70(11)
C44 Ti1 C42 56.79(10)
C46 Ti1 C42 99.33(10)
C48 Ti1 C42 99.74(11)
C45 Ti1 C42 133.72(10)
C49 Ti1 C42 134.10(11)
C43 Ti1 C42 34.14(10)
C41 Ti1 Al1 68.61(7)
C40 Ti1 Al1 41.75(7)
C47 Ti1 Al1 149.37(9)
C44 Ti1 Al1 65.97(7)
C46 Ti1 Al1 116.59(8)
C48 Ti1 Al1 160.69(9)
C45 Ti1 Al1 106.69(8)
C49 Ti1 Al1 125.99(8)
C43 Ti1 Al1 98.51(7)
C42 Ti1 Al1 99.47(7)
C41 Ti1 Ti2 109.04(7)
C40 Ti1 Ti2 76.05(7)
C47 Ti1 Ti2 139.93(9)
C44 Ti1 Ti2 53.95(7)
C46 Ti1 Ti2 150.96(8)
C48 Ti1 Ti2 106.15(8)
C45 Ti1 Ti2 116.86(7)
C49 Ti1 Ti2 95.11(8)
C43 Ti1 Ti2 75.50(7)
C42 Ti1 Ti2 107.77(8)
Al1 Ti1 Ti2 69.56(2)
C41 Ti1 H1 131.7(8)
C40 Ti1 H1 97.5(8)
C47 Ti1 H1 123.9(8)
C44 Ti1 H1 76.6(8)
C46 Ti1 H1 128.1(8)
C48 Ti1 H1 89.5(8)
C45 Ti1 H1 94.8(8)
C49 Ti1 H1 72.6(8)
C43 Ti1 H1 93.2(8)
C42 Ti1 H1 127.2(8)
Al1 Ti1 H1 80.5(8)
Ti2 Ti1 H1 22.9(7)
C41 Ti1 H2 92.2(8)
C40 Ti1 H2 76.0(8)
C47 Ti1 H2 121.7(8)
C44 Ti1 H2 101.5(8)
C46 Ti1 H2 86.9(8)
C48 Ti1 H2 126.6(8)
C45 Ti1 H2 70.7(8)
C49 Ti1 H2 93.6(8)
C43 Ti1 H2 134.5(8)
C42 Ti1 H2 126.7(8)
Al1 Ti1 H2 36.1(8)
Ti2 Ti1 H2 85.3(8)
H1 Ti1 H2 82.5(11)
C54 Ti2 C50 35.78(10)
C54 Ti2 C56 148.57(11)
C50 Ti2 C56 150.47(12)
C54 Ti2 C51 57.98(11)
C50 Ti2 C51 35.40(10)
C56 Ti2 C51 115.24(12)
C54 Ti2 C55 157.88(13)
C50 Ti2 C55 161.53(11)
C56 Ti2 C55 34.76(11)
C51 Ti2 C55 143.41(12)
C54 Ti2 C57 115.28(11)
C50 Ti2 C57 139.25(10)
C56 Ti2 C57 35.01(11)
C51 Ti2 C57 112.70(11)
C55 Ti2 C57 57.53(11)
C54 Ti2 C53 35.25(10)
C50 Ti2 C53 59.58(10)
C56 Ti2 C53 113.50(12)
C51 Ti2 C53 57.97(11)
C55 Ti2 C53 138.82(11)
C57 Ti2 C53 82.53(11)
C54 Ti2 C52 58.30(11)
C50 Ti2 C52 59.32(10)
C56 Ti2 C52 97.86(12)
C51 Ti2 C52 34.81(10)
C55 Ti2 C52 132.56(11)
C57 Ti2 C52 81.30(11)
C53 Ti2 C52 34.94(11)
C54 Ti2 C59 123.44(12)
C50 Ti2 C59 151.92(12)
C56 Ti2 C59 57.52(13)
C51 Ti2 C59 169.65(11)
C55 Ti2 C59 34.44(11)
C57 Ti2 C59 57.00(12)
C53 Ti2 C59 116.35(12)
C52 Ti2 C59 135.44(11)
C54 Ti2 C58 104.05(12)
C50 Ti2 C58 139.69(11)
C56 Ti2 C58 57.92(13)
C51 Ti2 C58 136.75(10)
C55 Ti2 C58 57.39(12)
C57 Ti2 C58 34.53(11)
C53 Ti2 C58 84.48(11)
C52 Ti2 C58 101.99(11)
C59 Ti2 C58 34.13(10)
C54 Ti2 C44 87.26(9)
C50 Ti2 C44 80.05(9)
C56 Ti2 C44 121.49(11)
C51 Ti2 C44 110.06(10)
C55 Ti2 C44 87.58(10)
C57 Ti2 C44 137.24(11)
C53 Ti2 C44 121.31(10)
C52 Ti2 C44 139.23(10)
C59 Ti2 C44 80.25(10)
C58 Ti2 C44 107.55(11)
C54 Ti2 Ti1 109.09(8)
C50 Ti2 Ti1 80.04(7)
C56 Ti2 Ti1 101.12(9)
C51 Ti2 Ti1 89.27(7)
C55 Ti2 Ti1 81.53(8)
C57 Ti2 Ti1 135.61(9)
C53 Ti2 Ti1 139.62(8)
C52 Ti2 Ti1 123.15(8)
C59 Ti2 Ti1 99.26(8)
C58 Ti2 Ti1 133.33(8)
C44 Ti2 Ti1 44.29(6)
C54 Ti2 H1 120.5(8)
C50 Ti2 H1 86.0(8)
C56 Ti2 H1 85.5(8)
C51 Ti2 H1 81.8(7)
C55 Ti2 H1 76.5(7)
C57 Ti2 H1 120.2(8)
C53 Ti2 H1 139.6(7)
C52 Ti2 H1 110.8(7)
C59 Ti2 H1 104.0(7)
C58 Ti2 H1 133.8(7)
C44 Ti2 H1 66.1(7)
Ti1 Ti2 H1 22.1(7)
C32 Si30 C31 106.23(13)
C32 Si30 C1 112.61(13)
C31 Si30 C1 114.75(14)
C32 Si30 C30 105.19(14)
C31 Si30 C30 105.15(15)
C1 Si30 C30 112.15(14)
C21 Si20 C22 104.63(16)
C21 Si20 C1 114.29(14)
C22 Si20 C1 113.02(14)
C21 Si20 C20 105.31(16)
C22 Si20 C20 104.91(16)
C1 Si20 C20 113.74(14)
C40 Al1 C50 104.22(12)
C40 Al1 C1 123.21(12)
C50 Al1 C1 122.00(11)
C40 Al1 Ti1 51.24(8)
C50 Al1 Ti1 94.17(8)
C1 Al1 Ti1 140.55(9)
C40 Al1 H2 86.6(8)
C50 Al1 H2 98.2(8)
C1 Al1 H2 114.6(8)
Ti1 Al1 H2 37.5(8)
C10 Si10 C12 103.20(16)
C10 Si10 C11 104.24(15)
C12 Si10 C11 107.49(16)
C10 Si10 C1 115.28(14)
C12 Si10 C1 112.04(14)
C11 Si10 C1 113.67(14)
Si10 C1 Si30 111.85(14)
Si10 C1 Si20 109.80(15)
Si30 C1 Si20 110.39(14)
Si10 C1 Al1 111.23(14)
Si30 C1 Al1 104.58(14)
Si20 C1 Al1 108.86(13)
C51 C50 C54 104.8(3)
C51 C50 Al1 124.0(2)
C54 C50 Al1 130.3(2)
C51 C50 Ti2 72.50(16)
C54 C50 Ti2 71.71(17)
Al1 C50 Ti2 112.32(11)
C44 C40 C41 103.4(2)
C44 C40 Al1 118.21(19)
C41 C40 Al1 124.9(2)
C44 C40 Ti1 72.55(17)
C41 C40 Ti1 72.09(16)
Al1 C40 Ti1 87.01(11)
C42 C41 C40 110.4(3)
C42 C41 Ti1 75.20(17)
C40 C41 Ti1 72.17(16)
C42 C41 H41 124.8
C40 C41 H41 124.8
Ti1 C41 H41 119.5
C43 C44 C40 111.5(3)
C43 C44 Ti1 74.66(17)
C40 C44 Ti1 71.80(17)
C43 C44 Ti2 116.5(2)
C40 C44 Ti2 115.37(18)
Ti1 C44 Ti2 81.76(9)
C43 C44 H44 124.3
C40 C44 H44 124.3
Ti1 C44 H44 120.8
Ti2 C44 H44 39.1
C52 C51 C50 110.7(3)
C52 C51 Ti2 73.67(17)
C50 C51 Ti2 72.10(16)
C52 C51 H51 124.7
C50 C51 H51 124.7
Ti2 C51 H51 121.2
C41 C42 C43 108.7(3)
C41 C42 Ti1 70.27(16)
C43 C42 Ti1 72.92(17)
C41 C42 H42 125.7
C43 C42 H42 125.7
Ti1 C42 H42 122.8
C42 C43 C44 106.1(3)
C42 C43 Ti1 72.94(17)
C44 C43 Ti1 70.62(17)
C42 C43 H43 127.0
C44 C43 H43 127.0
Ti1 C43 H43 121.3
C54 C53 C52 107.3(3)
C54 C53 Ti2 71.03(16)
C52 C53 Ti2 72.86(16)
C54 C53 H53 126.3
C52 C53 H53 126.3
Ti2 C53 H53 121.5
C53 C54 C50 109.8(3)
C53 C54 Ti2 73.72(17)
C50 C54 Ti2 72.51(16)
C53 C54 H54 125.1
C50 C54 H54 125.1
Ti2 C54 H54 120.4
Si30 C32 H32A 109.5
Si30 C32 H32B 109.5
H32A C32 H32B 109.5
Si30 C32 H32C 109.5
H32A C32 H32C 109.5
H32B C32 H32C 109.5
C51 C52 C53 107.3(3)
C51 C52 Ti2 71.52(16)
C53 C52 Ti2 72.21(16)
C51 C52 H52 126.3
C53 C52 H52 126.3
Ti2 C52 H52 121.7
C49 C45 C46 108.5(3)
C49 C45 Ti1 73.30(18)
C46 C45 Ti1 71.81(18)
C49 C45 H45 125.7
C46 C45 H45 125.7
Ti1 C45 H45 120.9
Si30 C31 H31A 109.5
Si30 C31 H31B 109.5
H31A C31 H31B 109.5
Si30 C31 H31C 109.5
H31A C31 H31C 109.5
H31B C31 H31C 109.5
Si30 C30 H30A 109.5
Si30 C30 H30B 109.5
H30A C30 H30B 109.5
Si30 C30 H30C 109.5
H30A C30 H30C 109.5
H30B C30 H30C 109.5
C47 C48 C49 107.7(3)
C47 C48 Ti1 71.99(18)
C49 C48 Ti1 73.56(18)
C47 C48 H48 126.1
C49 C48 H48 126.1
Ti1 C48 H48 120.1
C58 C59 C55 108.5(3)
C58 C59 Ti2 72.98(19)
C55 C59 Ti2 71.44(18)
C58 C59 H59 125.8
C55 C59 H59 125.8
Ti2 C59 H59 121.5
C58 C57 C56 108.6(3)
C58 C57 Ti2 74.11(19)
C56 C57 Ti2 71.89(19)
C58 C57 H57 125.7
C56 C57 H57 125.7
Ti2 C57 H57 120.1
C48 C47 C46 108.5(3)
C48 C47 Ti1 73.39(17)
C46 C47 Ti1 72.84(16)
C48 C47 H47 125.7
C46 C47 H47 125.7
Ti1 C47 H47 119.8
C45 C49 C48 107.9(3)
C45 C49 Ti1 72.49(18)
C48 C49 Ti1 71.74(18)
C45 C49 H49 126.0
C48 C49 H49 126.0
Ti1 C49 H49 121.5
C45 C46 C47 107.3(3)
C45 C46 Ti1 73.51(17)
C47 C46 Ti1 72.14(17)
C45 C46 H46 126.4
C47 C46 H46 126.4
Ti1 C46 H46 119.9
Si10 C11 H11A 109.5
Si10 C11 H11B 109.5
H11A C11 H11B 109.5
Si10 C11 H11C 109.5
H11A C11 H11C 109.5
H11B C11 H11C 109.5
Si20 C22 H22A 109.5
Si20 C22 H22B 109.5
H22A C22 H22B 109.5
Si20 C22 H22C 109.5
H22A C22 H22C 109.5
H22B C22 H22C 109.5
C56 C55 C59 108.3(3)
C56 C55 Ti2 72.01(18)
C59 C55 Ti2 74.11(18)
C56 C55 H55 125.8
C59 C55 H55 125.8
Ti2 C55 H55 119.8
Si10 C10 H10A 109.5
Si10 C10 H10B 109.5
H10A C10 H10B 109.5
Si10 C10 H10C 109.5
H10A C10 H10C 109.5
H10B C10 H10C 109.5
C59 C58 C57 107.3(3)
C59 C58 Ti2 72.89(19)
C57 C58 Ti2 71.36(19)
C59 C58 H58 126.4
C57 C58 H58 126.4
Ti2 C58 H58 121.2
C55 C56 C57 107.3(3)
C55 C56 Ti2 73.23(19)
C57 C56 Ti2 73.10(19)
C55 C56 H56 126.3
C57 C56 H56 126.3
Ti2 C56 H56 119.3
Si20 C20 H20A 109.5
Si20 C20 H20B 109.5
H20A C20 H20B 109.5
Si20 C20 H20C 109.5
H20A C20 H20C 109.5
H20B C20 H20C 109.5
Si20 C21 H21A 109.5
Si20 C21 H21B 109.5
H21A C21 H21B 109.5
Si20 C21 H21C 109.5
H21A C21 H21C 109.5
H21B C21 H21C 109.5
Si10 C12 H12A 109.5
Si10 C12 H12B 109.5
H12A C12 H12B 109.5
Si10 C12 H12C 109.5
H12A C12 H12C 109.5
H12B C12 H12C 109.5

loop_
_geom_bond_atom_site_label_1
_geom_bond_atom_site_label_2
_geom_bond_distance
Ti1 C41 2.323(3)
Ti1 C40 2.324(3)
Ti1 C47 2.332(3)
Ti1 C44 2.334(3)
Ti1 C46 2.341(3)
Ti1 C48 2.350(3)
Ti1 C45 2.363(3)
Ti1 C49 2.373(3)
Ti1 C43 2.386(3)
Ti1 C42 2.386(3)
Ti1 Al1 2.9764(10)
Ti1 Ti2 3.3073(7)
Ti1 H1 1.76(2)
Ti1 H2 1.89(3)
Ti2 C54 2.318(3)
Ti2 C50 2.328(3)
Ti2 C56 2.330(3)
Ti2 C51 2.333(3)
Ti2 C55 2.346(3)
Ti2 C57 2.346(3)
Ti2 C53 2.352(3)
Ti2 C52 2.361(3)
Ti2 C59 2.380(3)
Ti2 C58 2.381(3)
Ti2 C44 2.702(3)
Ti2 H1 1.82(2)
Si30 C32 1.880(3)
Si30 C31 1.881(3)
Si30 C1 1.889(3)
Si30 C30 1.890(3)
Si20 C21 1.870(3)
Si20 C22 1.873(3)
Si20 C1 1.890(3)
Si20 C20 1.894(3)
Al1 C40 1.985(3)
Al1 C50 1.994(3)
Al1 C1 2.008(3)
Al1 H2 1.83(3)
Si10 C10 1.874(3)
Si10 C12 1.881(3)
Si10 C11 1.883(3)
Si10 C1 1.886(3)
C50 C51 1.417(4)
C50 C54 1.427(4)
C40 C44 1.426(4)
C40 C41 1.426(4)
C41 C42 1.399(4)
C41 H41 0.9500
C44 C43 1.409(4)
C44 H44 0.9500
C51 C52 1.404(4)
C51 H51 0.9500
C42 C43 1.401(4)
C42 H42 0.9500
C43 H43 0.9500
C53 C54 1.415(4)
C53 C52 1.415(5)
C53 H53 0.9500
C54 H54 0.9500
C32 H32A 0.9800
C32 H32B 0.9800
C32 H32C 0.9800
C52 H52 0.9500
C45 C49 1.393(4)
C45 C46 1.402(4)
C45 H45 0.9500
C31 H31A 0.9800
C31 H31B 0.9800
C31 H31C 0.9800
C30 H30A 0.9800
C30 H30B 0.9800
C30 H30C 0.9800
C48 C47 1.393(4)
C48 C49 1.409(4)
C48 H48 0.9500
C59 C58 1.397(4)
C59 C55 1.399(5)
C59 H59 0.9500
C57 C58 1.403(5)
C57 C56 1.406(5)
C57 H57 0.9500
C47 C46 1.406(4)
C47 H47 0.9500
C49 H49 0.9500
C46 H46 0.9500
C11 H11A 0.9800
C11 H11B 0.9800
C11 H11C 0.9800
C22 H22A 0.9800
C22 H22B 0.9800
C22 H22C 0.9800
C55 C56 1.397(4)
C55 H55 0.9500
C10 H10A 0.9800
C10 H10B 0.9800
C10 H10C 0.9800
C58 H58 0.9500
C56 H56 0.9500
C20 H20A 0.9800
C20 H20B 0.9800
C20 H20C 0.9800
C21 H21A 0.9800
C21 H21B 0.9800
C21 H21C 0.9800
C12 H12A 0.9800
C12 H12B 0.9800
C12 H12C 0.9800
